data_7223740
loop_
_publ_author_name
'Mahmoudi, Ghodrat'
'Casti\~neiras, Alfonso'
'Garczarek, Piotr'
'Bauz\'a, Antonio'
'Rheingold, Arnold L.'
'Kinzhybalo, Vasyl'
'Frontera, Antonio'

_publ_section_title
;
 Synthesis, X-ray characterization, DFT calculations and Hirshfeld surface
 analysis of thiosemicarbazone complexes of Mn+ions (n = 2, 3; M = Ni, Cd,
 Mn, Co and Cu)
;
_journal_issue 6
_journal_name_full CrystEngComm
_journal_page_first 1009
_journal_paper_doi 10.1039/C5CE02371H
_journal_volume 18
_journal_year 2016
_chemical_formula_sum 'C26 H20 N6'
_chemical_formula_weight 416.48
_chemical_name_systematic
; 
 ? 
;
_space_group_IT_number 14
_symmetry_cell_setting monoclinic
_symmetry_space_group_name_Hall '-P 2ybc'
_symmetry_space_group_name_H-M 'P 1 21/c 1'
_atom_sites_solution_hydrogens geom
_atom_sites_solution_primary direct
_atom_sites_solution_secondary difmap
_audit_creation_method SHELXL-97
_audit_update_record
;
2015-03-19 deposited with the CCDC.
2016-01-05 downloaded from the CCDC.
;
_cell_angle_alpha 90.00
_cell_angle_beta 105.811(2)
_cell_angle_gamma 90.00
_cell_formula_units_Z 4
_cell_length_a 10.3079(4)
_cell_length_b 18.8288(7)
_cell_length_c 11.5821(5)
_cell_measurement_temperature 295(2)
_cell_volume 2162.87(15)
_computing_structure_refinement 'SHELXL-97 (Sheldrick, 1997)'
_computing_structure_solution 'SHELXS-97 (Sheldrick, 1990)'
_diffrn_ambient_temperature 295(2)
_diffrn_measured_fraction_theta_full 0.994
_diffrn_measured_fraction_theta_max 0.994
_diffrn_radiation_monochromator graphite
_diffrn_radiation_source 'fine-focus sealed tube'
_diffrn_radiation_type MoK\a
_diffrn_radiation_wavelength 0.71073
_diffrn_reflns_av_R_equivalents 0.0339
_diffrn_reflns_av_sigmaI/netI 0.0340
_diffrn_reflns_limit_h_max 14
_diffrn_reflns_limit_h_min -14
_diffrn_reflns_limit_k_max 26
_diffrn_reflns_limit_k_min -26
_diffrn_reflns_limit_l_max 15
_diffrn_reflns_limit_l_min -16
_diffrn_reflns_number 26908
_diffrn_reflns_theta_full 30.39
_diffrn_reflns_theta_max 30.39
_diffrn_reflns_theta_min 2.32
_exptl_absorpt_coefficient_mu 0.079
_exptl_absorpt_correction_type none
_exptl_crystal_colour yellow
_exptl_crystal_density_diffrn 1.279
_exptl_crystal_density_method 'not measured'
_exptl_crystal_description block
_exptl_crystal_F_000 872
_exptl_crystal_size_max 0.35
_exptl_crystal_size_mid 0.30
_exptl_crystal_size_min 0.25
_refine_diff_density_max 0.190
_refine_diff_density_min -0.138
_refine_diff_density_rms 0.029
_refine_ls_extinction_coef 0.0087(8)
_refine_ls_extinction_expression Fc^*^=kFc[1+0.001xFc^2^\l^3^/sin(2\q)]^-1/4^
_refine_ls_extinction_method SHELXL
_refine_ls_goodness_of_fit_ref 1.010
_refine_ls_hydrogen_treatment constr
_refine_ls_matrix_type full
_refine_ls_number_parameters 290
_refine_ls_number_reflns 6510
_refine_ls_number_restraints 0
_refine_ls_restrained_S_all 1.010
_refine_ls_R_factor_all 0.0902
_refine_ls_R_factor_gt 0.0447
_refine_ls_shift/su_max 0.000
_refine_ls_shift/su_mean 0.000
_refine_ls_structure_factor_coef Fsqd
_refine_ls_weighting_details 'calc w=1/[\s^2^(Fo^2^)+(0.0420P)^2^+0.2969P] where P=(Fo^2^+2Fc^2^)/3'
_refine_ls_weighting_scheme calc
_refine_ls_wR_factor_gt 0.0972
_refine_ls_wR_factor_ref 0.1168
_reflns_number_gt 3839
_reflns_number_total 6510
_reflns_threshold_expression >2sigma(I)
_cod_data_source_file c5ce02371h2.cif
_cod_data_source_block L1
_cod_depositor_comments
;
The following automatic conversions were performed:

'_symmetry_cell_setting' value 'Monoclinic' changed to 'monoclinic'
according to
/usr/data/users/saulius/crontab/automatic-downloads/rss-feeds/RSC/lib/dictionaries/cif_core.dic
dictionary named 'cif_core.dic' version 2.4.2 from 2011-04-26.

Automatic conversion script
Id: cif_fix_values 4268 2015-11-12 08:31:59Z antanas 

 Adding full bibliography for 7223734--7223741.cif.
;
_cod_original_sg_symbol_H-M P2(1)/c
_cod_database_code 7223740
_audit_block_doi 10.5517/cc143gf4

loop_
_symmetry_equiv_pos_as_xyz
'x, y, z'
'-x, y+1/2, -z+1/2'
'-x, -y, -z'
'x, -y-1/2, z-1/2'

loop_
_atom_site_label
_atom_site_type_symbol
_atom_site_fract_x
_atom_site_fract_y
_atom_site_fract_z
_atom_site_U_iso_or_equiv
_atom_site_adp_type
_atom_site_occupancy
_atom_site_symmetry_multiplicity
_atom_site_calc_flag
_atom_site_refinement_flags
N1 N 0.06634(13) 0.35158(7) 0.53199(11) 0.0666(3) Uani 1 1 d .
N2 N 0.33120(10) 0.22900(5) 0.59661(9) 0.0462(3) Uani 1 1 d .
N3 N 0.39689(10) 0.19335(5) 0.70282(9) 0.0428(2) Uani 1 1 d .
N4 N 0.05635(11) -0.09263(6) 0.49770(10) 0.0551(3) Uani 1 1 d .
N5 N 0.30761(11) 0.03877(6) 0.56612(9) 0.0485(3) Uani 1 1 d .
N6 N 0.38494(10) 0.07014(5) 0.49752(9) 0.0456(2) Uani 1 1 d .
C1 C -0.01465(17) 0.38601(10) 0.43960(16) 0.0810(5) Uani 1 1 d .
H1 H -0.0876 0.4105 0.4529 0.097 Uiso 1 1 calc R
C2 C 0.00201(18) 0.38774(9) 0.32731(15) 0.0743(5) Uani 1 1 d .
H2 H -0.0582 0.4123 0.2658 0.089 Uiso 1 1 calc R
C3 C 0.10853(18) 0.35284(9) 0.30736(14) 0.0726(4) Uani 1 1 d .
H3 H 0.1243 0.3540 0.2320 0.087 Uiso 1 1 calc R
C4 C 0.19298(15) 0.31576(7) 0.39939(12) 0.0567(3) Uani 1 1 d .
H4 H 0.2661 0.2909 0.3873 0.068 Uiso 1 1 calc R
C5 C 0.16786(12) 0.31595(6) 0.50957(11) 0.0432(3) Uani 1 1 d .
C6 C 0.25022(12) 0.27571(6) 0.61094(11) 0.0445(3) Uani 1 1 d .
H6 H 0.2425 0.2849 0.6877 0.053 Uiso 1 1 calc R
C7 C 0.46091(11) 0.13852(6) 0.68173(10) 0.0386(3) Uani 1 1 d .
C8 C 0.53725(11) 0.09493(6) 0.78240(10) 0.0400(3) Uani 1 1 d .
C9 C 0.54798(13) 0.11423(7) 0.89998(11) 0.0517(3) Uani 1 1 d .
H9 H 0.5076 0.1558 0.9162 0.062 Uiso 1 1 calc R
C10 C 0.61840(15) 0.07187(9) 0.99289(12) 0.0644(4) Uani 1 1 d .
H10 H 0.6245 0.0849 1.0717 0.077 Uiso 1 1 calc R
C11 C 0.67940(15) 0.01089(8) 0.97049(13) 0.0644(4) Uani 1 1 d .
H11 H 0.7261 -0.0176 1.0338 0.077 Uiso 1 1 calc R
C12 C 0.67161(15) -0.00797(8) 0.85520(13) 0.0628(4) Uani 1 1 d .
H12 H 0.7147 -0.0489 0.8400 0.075 Uiso 1 1 calc R
C13 C 0.60027(14) 0.03334(7) 0.76127(12) 0.0518(3) Uani 1 1 d .
H13 H 0.5944 0.0197 0.6828 0.062 Uiso 1 1 calc R
C14 C 0.65815(14) 0.19704(7) 0.57118(13) 0.0535(3) Uani 1 1 d .
H14 H 0.6685 0.2008 0.6533 0.064 Uiso 1 1 calc R
C15 C 0.74642(16) 0.23202(8) 0.52053(16) 0.0667(4) Uani 1 1 d .
H15 H 0.8162 0.2591 0.5683 0.080 Uiso 1 1 calc R
C16 C 0.73114(17) 0.22685(8) 0.39990(15) 0.0670(4) Uani 1 1 d .
H16 H 0.7899 0.2508 0.3652 0.080 Uiso 1 1 calc R
C17 C 0.62988(17) 0.18661(8) 0.33035(14) 0.0650(4) Uani 1 1 d .
H17 H 0.6203 0.1831 0.2484 0.078 Uiso 1 1 calc R
C18 C 0.54200(15) 0.15128(7) 0.37995(12) 0.0542(3) Uani 1 1 d .
H18 H 0.4736 0.1237 0.3316 0.065 Uiso 1 1 calc R
C19 C 0.55458(12) 0.15640(6) 0.50165(10) 0.0418(3) Uani 1 1 d .
C20 C 0.46162(12) 0.11884(6) 0.55629(10) 0.0394(3) Uani 1 1 d .
C21 C 0.22825(12) -0.00846(6) 0.51051(11) 0.0444(3) Uani 1 1 d .
H21 H 0.2241 -0.0180 0.4308 0.053 Uiso 1 1 calc R
C22 C 0.14312(12) -0.04820(6) 0.56877(11) 0.0436(3) Uani 1 1 d .
C23 C 0.15265(15) -0.04050(8) 0.68869(12) 0.0605(4) Uani 1 1 d .
H23 H 0.2138 -0.0086 0.7355 0.073 Uiso 1 1 calc R
C24 C 0.07110(18) -0.08033(9) 0.73815(15) 0.0752(5) Uani 1 1 d .
H24 H 0.0760 -0.0762 0.8192 0.090 Uiso 1 1 calc R
C25 C -0.01722(16) -0.12607(9) 0.66735(17) 0.0733(5) Uani 1 1 d .
H25 H -0.0737 -0.1540 0.6990 0.088 Uiso 1 1 calc R
C26 C -0.02162(15) -0.13032(8) 0.54933(16) 0.0686(4) Uani 1 1 d .
H26 H -0.0831 -0.1616 0.5015 0.082 Uiso 1 1 calc R

loop_
_atom_site_aniso_label
_atom_site_aniso_U_11
_atom_site_aniso_U_22
_atom_site_aniso_U_33
_atom_site_aniso_U_23
_atom_site_aniso_U_13
_atom_site_aniso_U_12
N1 0.0677(8) 0.0792(8) 0.0594(8) 0.0138(6) 0.0283(6) 0.0299(7)
N2 0.0518(6) 0.0467(6) 0.0405(6) -0.0009(5) 0.0131(5) 0.0063(5)
N3 0.0465(6) 0.0447(5) 0.0369(5) -0.0019(4) 0.0109(4) 0.0012(4)
N4 0.0528(7) 0.0480(6) 0.0570(7) -0.0048(5) 0.0023(5) -0.0059(5)
N5 0.0534(6) 0.0499(6) 0.0413(6) -0.0049(5) 0.0111(5) -0.0082(5)
N6 0.0531(6) 0.0445(5) 0.0388(5) -0.0035(4) 0.0119(5) -0.0026(5)
C1 0.0731(11) 0.0949(12) 0.0790(12) 0.0206(10) 0.0273(9) 0.0382(10)
C2 0.0772(11) 0.0804(11) 0.0592(10) 0.0185(8) 0.0081(8) 0.0187(9)
C3 0.0930(12) 0.0797(11) 0.0475(9) 0.0099(8) 0.0232(8) 0.0145(9)
C4 0.0654(9) 0.0601(8) 0.0490(8) 0.0015(6) 0.0227(7) 0.0106(7)
C5 0.0457(7) 0.0410(6) 0.0446(7) -0.0026(5) 0.0152(5) 0.0006(5)
C6 0.0505(7) 0.0452(6) 0.0408(6) -0.0041(5) 0.0177(5) 0.0024(6)
C7 0.0391(6) 0.0392(6) 0.0376(6) -0.0032(5) 0.0106(5) -0.0038(5)
C8 0.0388(6) 0.0419(6) 0.0382(6) -0.0002(5) 0.0086(5) -0.0065(5)
C9 0.0540(8) 0.0590(8) 0.0410(7) -0.0024(6) 0.0113(6) -0.0002(6)
C10 0.0683(9) 0.0818(11) 0.0380(7) 0.0032(7) 0.0057(7) -0.0050(8)
C11 0.0642(9) 0.0628(9) 0.0548(9) 0.0160(7) -0.0033(7) -0.0054(7)
C12 0.0660(9) 0.0494(8) 0.0632(10) 0.0047(7) 0.0008(7) 0.0061(7)
C13 0.0594(8) 0.0473(7) 0.0441(7) -0.0004(6) 0.0065(6) 0.0034(6)
C14 0.0579(8) 0.0531(7) 0.0529(8) -0.0031(6) 0.0209(7) -0.0037(6)
C15 0.0619(9) 0.0610(9) 0.0814(11) 0.0029(8) 0.0269(8) -0.0075(7)
C16 0.0724(10) 0.0589(9) 0.0829(12) 0.0229(8) 0.0434(9) 0.0112(8)
C17 0.0919(12) 0.0578(8) 0.0544(9) 0.0158(7) 0.0354(8) 0.0143(8)
C18 0.0714(9) 0.0482(7) 0.0450(7) 0.0055(6) 0.0192(7) 0.0048(6)
C19 0.0499(7) 0.0355(6) 0.0422(7) 0.0024(5) 0.0163(5) 0.0075(5)
C20 0.0448(6) 0.0363(6) 0.0361(6) -0.0006(5) 0.0095(5) 0.0050(5)
C21 0.0487(7) 0.0427(6) 0.0376(6) -0.0046(5) 0.0043(5) 0.0020(5)
C22 0.0424(7) 0.0389(6) 0.0443(7) -0.0008(5) 0.0030(5) 0.0025(5)
C23 0.0672(9) 0.0647(9) 0.0466(8) -0.0042(7) 0.0107(7) -0.0130(7)
C24 0.0842(12) 0.0853(12) 0.0597(10) 0.0053(8) 0.0255(9) -0.0116(10)
C25 0.0633(10) 0.0735(10) 0.0859(13) 0.0140(9) 0.0255(9) -0.0097(8)
C26 0.0551(9) 0.0593(9) 0.0835(12) -0.0013(8) 0.0053(8) -0.0149(7)

loop_
_atom_type_symbol
_atom_type_description
_atom_type_scat_dispersion_real
_atom_type_scat_dispersion_imag
_atom_type_scat_source
C C 0.0033 0.0016 'International Tables Vol C Tables 4.2.6.8 and 6.1.1.4'
H H 0.0000 0.0000 'International Tables Vol C Tables 4.2.6.8 and 6.1.1.4'
N N 0.0061 0.0033 'International Tables Vol C Tables 4.2.6.8 and 6.1.1.4'

loop_
_citation_id
_citation_doi
_citation_year
1 10.1039/C5CE00382B 2015

loop_
_geom_angle_atom_site_label_1
_geom_angle_atom_site_label_2
_geom_angle_atom_site_label_3
_geom_angle
C5 N1 C1 116.34(13)
C6 N2 N3 113.52(10)
C7 N3 N2 111.60(9)
C26 N4 C22 116.32(13)
C21 N5 N6 113.47(10)
C20 N6 N5 111.42(10)
N1 C1 C2 124.46(15)
N1 C1 H1 117.8
C2 C1 H1 117.8
C3 C2 C1 118.19(14)
C3 C2 H2 120.9
C1 C2 H2 120.9
C2 C3 C4 119.22(14)
C2 C3 H3 120.4
C4 C3 H3 120.4
C5 C4 C3 118.85(13)
C5 C4 H4 120.6
C3 C4 H4 120.6
N1 C5 C4 122.90(12)
N1 C5 C6 114.95(11)
C4 C5 C6 122.14(11)
N2 C6 C5 121.31(11)
N2 C6 H6 119.3
C5 C6 H6 119.3
N3 C7 C8 119.39(10)
N3 C7 C20 121.39(10)
C8 C7 C20 119.21(10)
C13 C8 C9 118.59(11)
C13 C8 C7 120.30(11)
C9 C8 C7 121.11(11)
C10 C9 C8 120.03(13)
C10 C9 H9 120.0
C8 C9 H9 120.0
C11 C10 C9 120.66(14)
C11 C10 H10 119.7
C9 C10 H10 119.7
C12 C11 C10 119.83(13)
C12 C11 H11 120.1
C10 C11 H11 120.1
C11 C12 C13 120.23(14)
C11 C12 H12 119.9
C13 C12 H12 119.9
C12 C13 C8 120.64(13)
C12 C13 H13 119.7
C8 C13 H13 119.7
C15 C14 C19 120.81(13)
C15 C14 H14 119.6
C19 C14 H14 119.6
C16 C15 C14 119.74(15)
C16 C15 H15 120.1
C14 C15 H15 120.1
C17 C16 C15 120.05(14)
C17 C16 H16 120.0
C15 C16 H16 120.0
C16 C17 C18 120.66(14)
C16 C17 H17 119.7
C18 C17 H17 119.7
C17 C18 C19 120.29(14)
C17 C18 H18 119.9
C19 C18 H18 119.9
C14 C19 C18 118.43(12)
C14 C19 C20 120.54(11)
C18 C19 C20 121.03(12)
N6 C20 C19 119.87(10)
N6 C20 C7 121.79(11)
C19 C20 C7 118.34(10)
N5 C21 C22 121.10(11)
N5 C21 H21 119.4
C22 C21 H21 119.4
N4 C22 C23 122.82(12)
N4 C22 C21 115.18(11)
C23 C22 C21 122.00(11)
C24 C23 C22 118.97(14)
C24 C23 H23 120.5
C22 C23 H23 120.5
C25 C24 C23 119.00(15)
C25 C24 H24 120.5
C23 C24 H24 120.5
C24 C25 C26 118.64(15)
C24 C25 H25 120.7
C26 C25 H25 120.7
N4 C26 C25 124.25(14)
N4 C26 H26 117.9
C25 C26 H26 117.9

loop_
_geom_bond_atom_site_label_1
_geom_bond_atom_site_label_2
_geom_bond_distance
N1 C5 1.3269(16)
N1 C1 1.3325(19)
N2 C6 1.2543(15)
N2 N3 1.4030(14)
N3 C7 1.2840(14)
N4 C26 1.3300(19)
N4 C22 1.3327(15)
N5 C21 1.2600(15)
N5 N6 1.4003(14)
N6 C20 1.2790(14)
C1 C2 1.358(2)
C1 H1 0.9300
C2 C3 1.352(2)
C2 H2 0.9300
C3 C4 1.370(2)
C3 H3 0.9300
C4 C5 1.3694(18)
C4 H4 0.9300
C5 C6 1.4596(17)
C6 H6 0.9300
C7 C8 1.4672(16)
C7 C20 1.5013(16)
C8 C13 1.3832(17)
C8 C9 1.3845(17)
C9 C10 1.3768(19)
C9 H9 0.9300
C10 C11 1.367(2)
C10 H10 0.9300
C11 C12 1.363(2)
C11 H11 0.9300
C12 C13 1.3759(18)
C12 H12 0.9300
C13 H13 0.9300
C14 C15 1.3773(19)
C14 C19 1.3803(18)
C14 H14 0.9300
C15 C16 1.366(2)
C15 H15 0.9300
C16 C17 1.362(2)
C16 H16 0.9300
C17 C18 1.370(2)
C17 H17 0.9300
C18 C19 1.3831(17)
C18 H18 0.9300
C19 C20 1.4661(17)
C21 C22 1.4519(18)
C21 H21 0.9300
C22 C23 1.3732(18)
C23 C24 1.364(2)
C23 H23 0.9300
C24 C25 1.355(2)
C24 H24 0.9300
C25 C26 1.358(2)
C25 H25 0.9300
C26 H26 0.9300

loop_
_geom_torsion_atom_site_label_1
_geom_torsion_atom_site_label_2
_geom_torsion_atom_site_label_3
_geom_torsion_atom_site_label_4
_geom_torsion
C6 N2 N3 C7 169.06(11)
C21 N5 N6 C20 178.46(10)
C5 N1 C1 C2 -1.3(3)
N1 C1 C2 C3 -0.7(3)
C1 C2 C3 C4 1.7(3)
C2 C3 C4 C5 -0.9(2)
C1 N1 C5 C4 2.2(2)
C1 N1 C5 C6 -176.80(14)
C3 C4 C5 N1 -1.2(2)
C3 C4 C5 C6 177.75(13)
N3 N2 C6 C5 -177.03(10)
N1 C5 C6 N2 165.49(12)
C4 C5 C6 N2 -13.55(19)
N2 N3 C7 C8 179.29(9)
N2 N3 C7 C20 0.53(15)
N3 C7 C8 C13 176.16(11)
C20 C7 C8 C13 -5.05(16)
N3 C7 C8 C9 -3.86(17)
C20 C7 C8 C9 174.93(11)
C13 C8 C9 C10 -1.04(19)
C7 C8 C9 C10 178.98(12)
C8 C9 C10 C11 0.6(2)
C9 C10 C11 C12 0.6(2)
C10 C11 C12 C13 -1.3(2)
C11 C12 C13 C8 0.9(2)
C9 C8 C13 C12 0.27(19)
C7 C8 C13 C12 -179.75(12)
C19 C14 C15 C16 0.3(2)
C14 C15 C16 C17 -0.7(2)
C15 C16 C17 C18 0.4(2)
C16 C17 C18 C19 0.4(2)
C15 C14 C19 C18 0.39(19)
C15 C14 C19 C20 179.51(12)
C17 C18 C19 C14 -0.75(19)
C17 C18 C19 C20 -179.86(12)
N5 N6 C20 C19 177.71(10)
N5 N6 C20 C7 -1.52(15)
C14 C19 C20 N6 -165.32(11)
C18 C19 C20 N6 13.78(17)
C14 C19 C20 C7 13.93(16)
C18 C19 C20 C7 -166.97(11)
N3 C7 C20 N6 -100.17(14)
C8 C7 C20 N6 81.06(14)
N3 C7 C20 C19 80.59(14)
C8 C7 C20 C19 -98.17(12)
N6 N5 C21 C22 178.10(10)
C26 N4 C22 C23 -0.45(19)
C26 N4 C22 C21 179.18(12)
N5 C21 C22 N4 174.98(11)
N5 C21 C22 C23 -5.38(19)
N4 C22 C23 C24 0.7(2)
C21 C22 C23 C24 -178.95(13)
C22 C23 C24 C25 -0.3(2)
C23 C24 C25 C26 -0.3(3)
C22 N4 C26 C25 -0.1(2)
C24 C25 C26 N4 0.5(3)
